data_4065971
loop_
_publ_author_name
'Zhang, Ben-Shang'
'Wang, Wei'
'Shao, Dan-Dan'
'Hao, Xin-Qi'
'Gong, Jun-Fang'
'Song, Mao-Ping'

_publ_section_title
;
 Unsymmetrical Chiral PCN Pincer Palladium(II) and Nickel(II) Complexes of
 (Imidazolinyl)aryl Phosphinite Ligands: Synthesis via Ligand C&#x2212;H
 Activation, Crystal Structures, and Catalytic Studies
;
_journal_issue 11
_journal_name_full Organometallics
_journal_page_first 2579
_journal_paper_doi 10.1021/om100232n
_journal_volume 29
_journal_year 2010
_chemical_absolute_configuration S
_chemical_formula_sum 'C35 H30 Cl N2 O2 P Pd'
_chemical_formula_weight 683.43
_chemical_name_systematic
; 
 ? 
;
_space_group_IT_number 4
_symmetry_cell_setting monoclinic
_symmetry_space_group_name_Hall 'P 2yb'
_symmetry_space_group_name_H-M 'P 1 21 1'
_atom_sites_solution_hydrogens geom
_atom_sites_solution_primary direct
_atom_sites_solution_secondary difmap
_audit_creation_method SHELXL-97
_cell_angle_alpha 90.00
_cell_angle_beta 104.92(3)
_cell_angle_gamma 90.00
_cell_formula_units_Z 4
_cell_length_a 9.3781(19)
_cell_length_b 29.462(6)
_cell_length_c 11.912(2)
_cell_measurement_reflns_used 356
_cell_measurement_temperature 291(2)
_cell_measurement_theta_max 25.1
_cell_measurement_theta_min 2
_cell_volume 3180.3(11)
_computing_cell_refinement raxis
_computing_data_collection raxis
_computing_data_reduction raxis
_computing_molecular_graphics texsan
_computing_publication_material texsan
_computing_structure_refinement 'SHELXL-97 (Sheldrick, 1997)'
_computing_structure_solution 'SHELXS-97 (Sheldrick, 1990)'
_diffrn_ambient_temperature 291(2)
_diffrn_detector_area_resol_mean 0
_diffrn_measured_fraction_theta_full 0.931
_diffrn_measured_fraction_theta_max 0.931
_diffrn_measurement_device_type R-AXIS-IV
_diffrn_measurement_method 'Osillation  frames'
_diffrn_radiation_monochromator graphite
_diffrn_radiation_source 'fine-focus sealed tube'
_diffrn_radiation_type MoK\a
_diffrn_radiation_wavelength 0.71073
_diffrn_reflns_av_R_equivalents 0.0695
_diffrn_reflns_av_sigmaI/netI 0.0392
_diffrn_reflns_limit_h_max 11
_diffrn_reflns_limit_h_min 0
_diffrn_reflns_limit_k_max 35
_diffrn_reflns_limit_k_min -34
_diffrn_reflns_limit_l_max 13
_diffrn_reflns_limit_l_min -13
_diffrn_reflns_number 9932
_diffrn_reflns_theta_full 25.00
_diffrn_reflns_theta_max 25.00
_diffrn_reflns_theta_min 1.38
_diffrn_standards_decay_% 0
_diffrn_standards_interval_count 0
_diffrn_standards_interval_time 0
_diffrn_standards_number 0
_exptl_absorpt_coefficient_mu 0.751
_exptl_absorpt_correction_T_max 0.8643
_exptl_absorpt_correction_T_min 0.8643
_exptl_absorpt_correction_type multi-scan
_exptl_crystal_colour Colorless
_exptl_crystal_density_diffrn 1.427
_exptl_crystal_density_method 'not measured'
_exptl_crystal_description PRISMATIC
_exptl_crystal_F_000 1392
_exptl_crystal_size_max 0.20
_exptl_crystal_size_mid 0.20
_exptl_crystal_size_min 0.20
_refine_diff_density_max 0.752
_refine_diff_density_min -0.775
_refine_diff_density_rms 0.121
_refine_ls_abs_structure_details 'Flack H D (1983), Acta Cryst. A39, 876-881'
_refine_ls_abs_structure_Flack 0.48(4)
_refine_ls_extinction_coef 0.0200(12)
_refine_ls_extinction_expression Fc^*^=kFc[1+0.001xFc^2^\l^3^/sin(2\q)]^-1/4^
_refine_ls_extinction_method SHELXL
_refine_ls_goodness_of_fit_ref 1.043
_refine_ls_hydrogen_treatment constr
_refine_ls_matrix_type full
_refine_ls_number_parameters 759
_refine_ls_number_reflns 9614
_refine_ls_number_restraints 1
_refine_ls_restrained_S_all 1.043
_refine_ls_R_factor_all 0.0649
_refine_ls_R_factor_gt 0.0576
_refine_ls_shift/su_max 0.001
_refine_ls_shift/su_mean 0.000
_refine_ls_structure_factor_coef Fsqd
_refine_ls_weighting_details 'calc w=1/[\s^2^(Fo^2^)+(0.1165P)^2^+5.0720P] where P=(Fo^2^+2Fc^2^)/3'
_refine_ls_weighting_scheme calc
_refine_ls_wR_factor_gt 0.1610
_refine_ls_wR_factor_ref 0.1722
_reflns_number_gt 9065
_reflns_number_total 9614
_reflns_threshold_expression >2sigma(I)
_cod_data_source_file om100232n_si_002.cif
_cod_data_source_block Complex-3e
_cod_depositor_comments
;
The following automatic conversions were performed:

'_symmetry_cell_setting' value 'Monoclinic' changed to 'monoclinic'
according to /home/saulius/struct/CIF-dictionaries/cif_core.dic
dictionary named 'cif_core.dic' version 2.4.1 from
2010-06-29.

'_refine_ls_hydrogen_treatment' value 'CONSTR' changed
to 'constr' according to
/home/saulius/struct/CIF-dictionaries/cif_core.dic dictionary named
'cif_core.dic' version 2.4.1 from 2010-06-29.

Automatic conversion script
Id: cif_fix_values 1715 2011-07-08 13:25:40Z adriana 
;
_cod_original_cell_volume 3180.4(11)
_cod_original_sg_symbol_H-M P2(1)
_cod_database_code 4065971

loop_
_symmetry_equiv_pos_as_xyz
'x, y, z'
'-x, y+1/2, -z'

loop_
_atom_site_label
_atom_site_type_symbol
_atom_site_fract_x
_atom_site_fract_y
_atom_site_fract_z
_atom_site_U_iso_or_equiv
_atom_site_adp_type
_atom_site_occupancy
_atom_site_symmetry_multiplicity
_atom_site_calc_flag
_atom_site_refinement_flags
Cl1' Cl 1.2073(3) 0.80202(9) 0.0601(2) 0.0658(6) Uani 1 1 d .
Cl1 Cl 0.7108(2) 0.57137(8) 0.3931(2) 0.0569(5) Uani 1 1 d .
P1' P 1.3719(2) 0.83512(7) 0.3556(2) 0.0522(5) Uani 1 1 d .
P1 P 0.6462(3) 0.52591(7) 0.1044(2) 0.0549(5) Uani 1 1 d .
Pd1 Pd 0.68568(6) 0.591703(17) 0.19486(5) 0.04537(19) Uani 1 1 d .
Pd1' Pd 1.27131(6) 0.774994(19) 0.25548(5) 0.04698(19) Uani 1 1 d .
O1 O 0.6622(10) 0.5336(2) -0.0280(7) 0.075(2) Uani 1 1 d .
O1' O 1.4011(8) 0.8221(2) 0.4932(6) 0.0634(16) Uani 1 1 d .
O2' O 1.2755(10) 0.4926(3) 0.5983(9) 0.089(3) Uani 1 1 d .
O2 O 0.6976(12) 0.8702(3) -0.1811(9) 0.098(3) Uani 1 1 d .
N1 N 0.6946(9) 0.6621(3) 0.2139(7) 0.0547(18) Uani 1 1 d .
N1' N 1.2032(9) 0.7083(3) 0.2232(7) 0.0564(18) Uani 1 1 d .
N2' N 1.1855(9) 0.6390(2) 0.2916(8) 0.061(2) Uani 1 1 d .
N2 N 0.6872(10) 0.7300(2) 0.1277(8) 0.063(2) Uani 1 1 d .
C1' C 1.5526(9) 0.8500(3) 0.3379(9) 0.053(2) Uani 1 1 d .
C1 C 0.7622(10) 0.4768(3) 0.1512(11) 0.061(3) Uani 1 1 d .
C2' C 1.5683(10) 0.8572(3) 0.2284(9) 0.057(2) Uani 1 1 d .
H2'A H 1.4864 0.8541 0.1653 0.068 Uiso 1 1 calc R
C2 C 0.8706(14) 0.4796(4) 0.2579(11) 0.077(3) Uani 1 1 d .
H2A H 0.8790 0.5060 0.3019 0.092 Uiso 1 1 calc R
C3' C 1.7031(13) 0.8688(3) 0.2090(12) 0.071(3) Uani 1 1 d .
H3'A H 1.7131 0.8723 0.1338 0.085 Uiso 1 1 calc R
C3 C 0.9655(18) 0.4433(4) 0.2981(16) 0.106(5) Uani 1 1 d .
H3A H 1.0381 0.4452 0.3678 0.127 Uiso 1 1 calc R
C4' C 1.8233(13) 0.8751(4) 0.3046(14) 0.086(4) Uani 1 1 d .
H4'A H 1.9129 0.8851 0.2937 0.104 Uiso 1 1 calc R
C4 C 0.9479(18) 0.4040(4) 0.2305(17) 0.096(4) Uani 1 1 d .
H4A H 1.0133 0.3801 0.2540 0.115 Uiso 1 1 calc R
C5' C 1.8100(14) 0.8667(5) 0.4131(17) 0.099(5) Uani 1 1 d .
H5'A H 1.8936 0.8689 0.4751 0.119 Uiso 1 1 calc R
C5 C 0.8408(19) 0.3999(4) 0.1341(19) 0.116(6) Uani 1 1 d .
H5A H 0.8261 0.3722 0.0952 0.139 Uiso 1 1 calc R
C6' C 1.6741(12) 0.8547(4) 0.4364(11) 0.071(3) Uani 1 1 d .
H6'A H 1.6653 0.8503 0.5116 0.086 Uiso 1 1 calc R
C6 C 0.7481(16) 0.4373(4) 0.0893(16) 0.098(5) Uani 1 1 d .
H6A H 0.6782 0.4349 0.0182 0.118 Uiso 1 1 calc R
C7' C 1.2768(10) 0.8894(3) 0.3468(10) 0.059(2) Uani 1 1 d .
C7 C 0.4567(11) 0.5060(3) 0.0855(10) 0.065(3) Uani 1 1 d .
C8 C 0.3904(11) 0.5137(4) 0.1761(11) 0.071(3) Uani 1 1 d .
H8A H 0.4431 0.5278 0.2441 0.085 Uiso 1 1 calc R
C8' C 1.2240(12) 0.9093(4) 0.2416(12) 0.079(3) Uani 1 1 d .
H8'A H 1.2285 0.8932 0.1755 0.095 Uiso 1 1 calc R
C9' C 1.1628(16) 0.9530(5) 0.2278(14) 0.094(4) Uani 1 1 d .
H9'A H 1.1293 0.9662 0.1549 0.113 Uiso 1 1 calc R
C9 C 0.2424(13) 0.5001(5) 0.1639(14) 0.086(4) Uani 1 1 d .
H9A H 0.1974 0.5053 0.2237 0.103 Uiso 1 1 calc R
C10' C 1.1545(16) 0.9753(5) 0.3278(15) 0.096(4) Uani 1 1 d .
H10A H 1.1104 1.0038 0.3218 0.115 Uiso 1 1 calc R
C10 C 0.1652(15) 0.4791(6) 0.0633(18) 0.109(5) Uani 1 1 d .
H10B H 0.0679 0.4703 0.0548 0.131 Uiso 1 1 calc R
C11' C 1.2088(19) 0.9570(5) 0.4343(17) 0.111(5) Uani 1 1 d .
H11A H 1.2061 0.9733 0.5005 0.133 Uiso 1 1 calc R
C11 C 0.2336(15) 0.4713(6) -0.0254(15) 0.108(5) Uani 1 1 d .
H11B H 0.1817 0.4565 -0.0925 0.129 Uiso 1 1 calc R
C12' C 1.2688(13) 0.9133(4) 0.4442(11) 0.078(3) Uani 1 1 d .
H12A H 1.3037 0.9003 0.5172 0.093 Uiso 1 1 calc R
C12 C 0.3785(15) 0.4852(5) -0.0159(11) 0.085(3) Uani 1 1 d .
H12B H 0.4219 0.4805 -0.0769 0.102 Uiso 1 1 calc R
C13 C 0.6792(10) 0.6107(3) 0.0345(9) 0.053(2) Uani 1 1 d .
C13' C 1.3189(8) 0.7503(3) 0.4124(8) 0.0443(17) Uani 1 1 d .
C14' C 1.3742(9) 0.7763(3) 0.5117(8) 0.0538(18) Uani 1 1 d .
C14 C 0.6698(12) 0.5800(3) -0.0569(11) 0.067(3) Uani 1 1 d .
C15 C 0.6704(17) 0.5938(5) -0.1640(10) 0.090(4) Uani 1 1 d .
H15A H 0.6646 0.5727 -0.2230 0.108 Uiso 1 1 calc R
C15' C 1.3983(10) 0.7592(3) 0.6222(9) 0.059(2) Uani 1 1 d .
H15B H 1.4359 0.7777 0.6864 0.071 Uiso 1 1 calc R
C16' C 1.3652(12) 0.7135(4) 0.6369(9) 0.067(3) Uani 1 1 d .
H16A H 1.3784 0.7015 0.7111 0.080 Uiso 1 1 calc R
C16 C 0.6798(18) 0.6399(4) -0.1864(12) 0.092(4) Uani 1 1 d .
H16B H 0.6799 0.6495 -0.2607 0.110 Uiso 1 1 calc R
C17' C 1.3118(11) 0.6857(3) 0.5384(9) 0.059(2) Uani 1 1 d .
H17A H 1.2906 0.6553 0.5475 0.071 Uiso 1 1 calc R
C17 C 0.6892(15) 0.6718(4) -0.0981(10) 0.073(3) Uani 1 1 d .
H17B H 0.6967 0.7026 -0.1127 0.088 Uiso 1 1 calc R
C18 C 0.6870(10) 0.6568(3) 0.0114(9) 0.058(2) Uani 1 1 d .
C18' C 1.2911(9) 0.7038(3) 0.4287(8) 0.0504(19) Uani 1 1 d .
C19 C 0.6893(9) 0.6841(3) 0.1136(9) 0.054(2) Uani 1 1 d .
C19' C 1.2268(8) 0.6824(3) 0.3133(8) 0.0488(19) Uani 1 1 d .
C20 C 0.6715(13) 0.7411(3) 0.2437(8) 0.065(3) Uani 1 1 d .
H20A H 0.5735 0.7525 0.2403 0.078 Uiso 1 1 calc R
H20B H 0.7440 0.7634 0.2816 0.078 Uiso 1 1 calc R
C20' C 1.1117(11) 0.6348(3) 0.1673(9) 0.065(2) Uani 1 1 d .
H20C H 1.0059 0.6313 0.1547 0.078 Uiso 1 1 calc R
H20D H 1.1499 0.6092 0.1329 0.078 Uiso 1 1 calc R
C21' C 1.1498(9) 0.6797(3) 0.1178(8) 0.0519(19) Uani 1 1 d .
H21A H 1.0605 0.6932 0.0673 0.062 Uiso 1 1 calc R
C21 C 0.6991(10) 0.6946(3) 0.3075(9) 0.056(2) Uani 1 1 d .
H21B H 0.6192 0.6881 0.3443 0.067 Uiso 1 1 calc R
C22 C 0.6838(10) 0.7646(3) 0.0438(8) 0.054(2) Uani 1 1 d .
C22' C 1.2120(9) 0.6011(3) 0.3692(8) 0.0494(19) Uani 1 1 d .
C23 C 0.5524(10) 0.7832(3) -0.0194(9) 0.058(2) Uani 1 1 d .
H23A H 0.4637 0.7714 -0.0112 0.069 Uiso 1 1 calc R
C23' C 1.0937(9) 0.5801(3) 0.3988(10) 0.057(2) Uani 1 1 d .
H23B H 0.9982 0.5908 0.3687 0.069 Uiso 1 1 calc R
C24 C 0.5504(12) 0.8192(3) -0.0948(9) 0.067(3) Uani 1 1 d .
H24A H 0.4616 0.8323 -0.1349 0.080 Uiso 1 1 calc R
C24' C 1.1184(11) 0.5435(3) 0.4723(11) 0.066(3) Uani 1 1 d .
H24B H 1.0389 0.5285 0.4887 0.079 Uiso 1 1 calc R
C25' C 1.2645(11) 0.5284(3) 0.5237(9) 0.057(2) Uani 1 1 d .
C25 C 0.6865(13) 0.8356(4) -0.1093(9) 0.069(3) Uani 1 1 d .
C26 C 0.8167(13) 0.8176(3) -0.0423(12) 0.074(3) Uani 1 1 d .
H26A H 0.9065 0.8296 -0.0474 0.088 Uiso 1 1 calc R
C26' C 1.3828(10) 0.5498(3) 0.4928(11) 0.068(3) Uani 1 1 d .
H26B H 1.4791 0.5398 0.5231 0.081 Uiso 1 1 calc R
C27' C 1.3537(9) 0.5856(3) 0.4173(9) 0.057(2) Uani 1 1 d .
H27A H 1.4320 0.6000 0.3975 0.069 Uiso 1 1 calc R
C27 C 0.8140(11) 0.7824(3) 0.0312(9) 0.063(2) Uani 1 1 d .
H27B H 0.9027 0.7701 0.0739 0.076 Uiso 1 1 calc R
C28' C 1.4202(17) 0.4767(5) 0.6545(16) 0.108(5) Uani 1 1 d .
H28A H 1.4130 0.4506 0.7010 0.162 Uiso 1 1 calc R
H28B H 1.4739 0.5002 0.7033 0.162 Uiso 1 1 calc R
H28C H 1.4710 0.4685 0.5970 0.162 Uiso 1 1 calc R
C28 C 0.567(2) 0.8910(5) -0.2464(15) 0.129(7) Uani 1 1 d .
H28D H 0.5917 0.9150 -0.2925 0.194 Uiso 1 1 calc R
H28E H 0.5133 0.9032 -0.1948 0.194 Uiso 1 1 calc R
H28F H 0.5074 0.8689 -0.2965 0.194 Uiso 1 1 calc R
C29 C 0.8443(12) 0.6920(3) 0.3957(9) 0.061(2) Uani 1 1 d .
H29A H 0.9218 0.6982 0.3573 0.073 Uiso 1 1 calc R
H29B H 0.8582 0.6613 0.4256 0.073 Uiso 1 1 calc R
C29' C 1.2682(11) 0.6761(4) 0.0528(11) 0.072(3) Uani 1 1 d .
H29C H 1.3020 0.7063 0.0401 0.086 Uiso 1 1 calc R
H29D H 1.3516 0.6595 0.1000 0.086 Uiso 1 1 calc R
C30 C 0.8626(10) 0.7248(3) 0.4985(9) 0.056(2) Uani 1 1 d .
C30' C 1.2144(11) 0.6526(4) -0.0623(10) 0.066(2) Uani 1 1 d .
C31' C 1.254(2) 0.6103(6) -0.0838(17) 0.124(7) Uani 1 1 d .
H31A H 1.3223 0.5950 -0.0256 0.149 Uiso 1 1 calc R
C31 C 0.9817(11) 0.7538(4) 0.5278(11) 0.070(3) Uani 1 1 d .
H31B H 1.0472 0.7544 0.4810 0.084 Uiso 1 1 calc R
C32' C 1.197(3) 0.5883(8) -0.1918(16) 0.138(7) Uani 1 1 d .
H32A H 1.2296 0.5594 -0.2049 0.165 Uiso 1 1 calc R
C32 C 1.0079(13) 0.7821(4) 0.6246(14) 0.095(4) Uani 1 1 d .
H32B H 1.0905 0.8008 0.6439 0.115 Uiso 1 1 calc R
C33' C 1.093(2) 0.6105(7) -0.2771(15) 0.123(6) Uani 1 1 d .
H33A H 1.0442 0.5957 -0.3452 0.147 Uiso 1 1 calc R
C33 C 0.9073(13) 0.7814(4) 0.6905(11) 0.078(3) Uani 1 1 d .
H33B H 0.9228 0.7992 0.7569 0.093 Uiso 1 1 calc R
C34 C 0.7864(15) 0.7550(4) 0.6592(12) 0.078(3) Uani 1 1 d .
H34A H 0.7178 0.7565 0.7033 0.094 Uiso 1 1 calc R
C34' C 1.064(3) 0.6539(8) -0.2584(14) 0.144(9) Uani 1 1 d .
H34B H 1.0056 0.6705 -0.3194 0.173 Uiso 1 1 calc R
C35 C 0.7593(12) 0.7264(4) 0.5670(11) 0.074(3) Uani 1 1 d .
H35A H 0.6751 0.7084 0.5491 0.089 Uiso 1 1 calc R
C35' C 1.117(2) 0.6746(5) -0.1546(12) 0.107(5) Uani 1 1 d .
H35B H 1.0879 0.7042 -0.1446 0.128 Uiso 1 1 calc R

loop_
_atom_site_aniso_label
_atom_site_aniso_U_11
_atom_site_aniso_U_22
_atom_site_aniso_U_33
_atom_site_aniso_U_23
_atom_site_aniso_U_13
_atom_site_aniso_U_12
Cl1' 0.0688(14) 0.0680(14) 0.0548(14) 0.0129(10) 0.0057(11) -0.0008(10)
Cl1 0.0495(11) 0.0645(12) 0.0590(14) 0.0073(10) 0.0181(9) 0.0019(9)
P1' 0.0556(12) 0.0402(11) 0.0584(14) -0.0028(9) 0.0107(10) -0.0040(8)
P1 0.0623(13) 0.0387(10) 0.0641(15) -0.0082(9) 0.0168(11) -0.0065(9)
Pd1 0.0476(3) 0.0365(3) 0.0527(4) -0.0035(2) 0.0141(2) -0.0012(2)
Pd1' 0.0496(3) 0.0409(3) 0.0489(4) 0.0007(2) 0.0100(2) -0.0031(2)
O1 0.119(6) 0.046(4) 0.068(5) -0.011(3) 0.038(4) -0.018(4)
O1' 0.078(4) 0.049(3) 0.058(4) -0.005(3) 0.008(3) -0.013(3)
O2' 0.095(6) 0.062(5) 0.114(8) 0.030(5) 0.032(5) -0.004(4)
O2 0.136(8) 0.077(5) 0.090(6) 0.020(5) 0.044(6) -0.005(5)
N1 0.067(5) 0.045(4) 0.049(4) -0.004(3) 0.011(3) 0.003(3)
N1' 0.069(5) 0.048(4) 0.054(4) 0.001(3) 0.020(4) -0.008(3)
N2' 0.072(5) 0.036(4) 0.073(6) -0.001(3) 0.012(4) -0.004(3)
N2 0.098(6) 0.032(3) 0.061(5) 0.008(3) 0.022(4) 0.007(3)
C1' 0.048(4) 0.036(4) 0.070(6) -0.002(4) 0.006(4) 0.001(3)
C1 0.056(5) 0.044(5) 0.091(8) -0.016(4) 0.030(5) -0.004(4)
C2' 0.054(5) 0.050(5) 0.070(6) -0.008(4) 0.022(4) -0.007(4)
C2 0.095(8) 0.049(5) 0.085(8) -0.009(5) 0.021(6) 0.007(5)
C3' 0.085(7) 0.054(5) 0.090(8) -0.018(5) 0.051(6) -0.018(5)
C3 0.117(11) 0.056(7) 0.133(14) -0.007(7) 0.013(9) 0.023(7)
C4' 0.064(7) 0.078(8) 0.128(13) -0.011(7) 0.045(7) -0.018(5)
C4 0.108(10) 0.065(7) 0.130(13) 0.008(7) 0.060(10) 0.028(7)
C5' 0.057(7) 0.090(9) 0.142(15) -0.002(9) 0.009(7) -0.016(6)
C5 0.118(12) 0.045(6) 0.186(19) -0.031(8) 0.039(12) 0.016(7)
C6' 0.074(6) 0.067(6) 0.070(7) 0.008(5) 0.014(5) -0.001(5)
C6 0.088(8) 0.063(7) 0.139(14) -0.037(8) 0.019(8) -0.001(6)
C7' 0.052(5) 0.054(5) 0.074(7) -0.011(4) 0.023(4) -0.005(4)
C7 0.064(5) 0.039(4) 0.084(7) -0.009(4) 0.004(5) -0.008(4)
C8 0.062(6) 0.072(6) 0.084(8) -0.019(5) 0.028(5) -0.015(5)
C8' 0.065(6) 0.068(7) 0.098(9) 0.017(6) 0.012(6) 0.016(5)
C9' 0.106(9) 0.074(8) 0.102(10) 0.008(7) 0.028(7) 0.030(7)
C9 0.065(7) 0.084(8) 0.113(11) 0.002(7) 0.032(7) -0.013(6)
C10' 0.101(9) 0.069(8) 0.123(13) -0.004(8) 0.036(8) 0.031(7)
C10 0.062(7) 0.108(11) 0.152(16) -0.023(10) 0.016(8) -0.021(7)
C11' 0.141(13) 0.078(9) 0.125(14) -0.023(9) 0.054(11) 0.036(9)
C11 0.070(8) 0.127(12) 0.103(11) -0.019(9) -0.019(8) -0.028(7)
C12' 0.078(7) 0.083(8) 0.071(7) 0.000(6) 0.018(5) 0.022(6)
C12 0.092(8) 0.104(9) 0.063(7) -0.030(6) 0.028(6) -0.008(7)
C13 0.052(5) 0.047(4) 0.063(6) -0.006(4) 0.021(4) 0.000(3)
C13' 0.041(4) 0.041(4) 0.050(5) -0.003(3) 0.011(3) -0.007(3)
C14' 0.053(4) 0.048(4) 0.060(5) 0.004(4) 0.014(3) -0.004(4)
C14 0.071(6) 0.038(5) 0.094(8) -0.006(4) 0.023(5) -0.008(4)
C15 0.151(12) 0.076(7) 0.056(6) -0.018(6) 0.046(7) -0.031(8)
C15' 0.057(5) 0.058(5) 0.061(6) -0.004(4) 0.012(4) -0.006(4)
C16' 0.090(7) 0.063(6) 0.044(5) 0.002(4) 0.012(5) -0.003(5)
C16 0.153(13) 0.061(6) 0.067(7) 0.002(5) 0.038(8) 0.002(7)
C17' 0.066(5) 0.053(5) 0.059(6) 0.004(4) 0.016(4) 0.000(4)
C17 0.117(9) 0.054(5) 0.054(6) 0.005(4) 0.031(6) -0.002(5)
C18 0.056(5) 0.046(5) 0.069(7) -0.007(4) 0.011(4) 0.002(4)
C18' 0.049(4) 0.045(4) 0.052(5) -0.004(4) 0.004(4) 0.000(3)
C19 0.044(4) 0.050(5) 0.060(6) 0.001(4) 0.000(4) 0.003(3)
C19' 0.034(4) 0.053(5) 0.056(5) -0.001(4) 0.004(3) 0.000(3)
C20 0.098(7) 0.051(5) 0.046(5) -0.011(4) 0.017(5) 0.016(5)
C20' 0.068(6) 0.059(5) 0.060(6) -0.013(4) 0.003(4) -0.008(4)
C21' 0.050(4) 0.051(5) 0.051(5) -0.009(4) 0.006(4) -0.006(3)
C21 0.060(5) 0.043(4) 0.067(6) -0.013(4) 0.021(4) 0.002(4)
C22 0.067(5) 0.048(5) 0.053(5) -0.001(3) 0.028(4) 0.005(4)
C22' 0.051(4) 0.038(4) 0.062(5) -0.001(3) 0.020(4) -0.001(3)
C23 0.053(4) 0.050(5) 0.068(6) 0.002(4) 0.012(4) 0.004(3)
C23' 0.044(4) 0.046(5) 0.084(7) 0.001(4) 0.020(4) -0.001(3)
C24 0.083(7) 0.055(5) 0.057(6) -0.004(4) 0.009(5) 0.014(5)
C24' 0.054(5) 0.062(5) 0.083(7) 0.009(5) 0.022(5) -0.012(4)
C25' 0.077(6) 0.039(4) 0.065(6) 0.000(4) 0.037(5) -0.001(4)
C25 0.098(7) 0.056(5) 0.052(6) 0.009(4) 0.018(5) 0.002(5)
C26 0.083(7) 0.050(5) 0.095(9) -0.005(5) 0.036(6) -0.009(5)
C26' 0.045(5) 0.051(5) 0.106(9) 0.013(5) 0.016(5) 0.003(4)
C27' 0.043(4) 0.050(5) 0.080(7) 0.004(4) 0.018(4) -0.003(3)
C27 0.064(5) 0.070(6) 0.058(6) 0.007(4) 0.023(4) 0.007(4)
C28' 0.116(11) 0.067(8) 0.127(13) 0.035(8) 0.007(9) 0.009(7)
C28 0.183(18) 0.072(8) 0.098(11) 0.020(8) -0.027(11) 0.007(9)
C29 0.072(6) 0.056(5) 0.052(6) -0.017(4) 0.012(4) 0.003(4)
C29' 0.063(6) 0.082(7) 0.074(7) -0.016(5) 0.024(5) -0.006(5)
C30 0.064(5) 0.047(4) 0.057(6) -0.011(4) 0.017(4) 0.009(4)
C30' 0.060(5) 0.065(6) 0.073(7) 0.009(5) 0.018(5) 0.006(4)
C31' 0.118(12) 0.117(12) 0.119(14) -0.038(10) -0.002(10) 0.049(10)
C31 0.053(5) 0.072(6) 0.089(8) -0.024(5) 0.026(5) -0.006(4)
C32' 0.20(2) 0.144(15) 0.085(11) -0.024(11) 0.061(13) 0.058(14)
C32 0.080(7) 0.068(7) 0.140(12) -0.052(8) 0.032(7) -0.011(5)
C33' 0.144(15) 0.140(15) 0.074(10) -0.025(9) 0.008(10) 0.002(11)
C33 0.090(7) 0.071(7) 0.072(7) -0.017(5) 0.020(5) -0.005(6)
C34 0.096(8) 0.079(7) 0.073(8) -0.001(6) 0.044(6) -0.004(6)
C34' 0.194(19) 0.18(2) 0.053(8) -0.001(10) 0.023(10) 0.089(16)
C35 0.067(6) 0.074(7) 0.076(8) -0.003(5) 0.009(5) -0.015(5)
C35' 0.171(15) 0.101(10) 0.056(7) 0.020(7) 0.041(9) 0.050(10)

loop_
_atom_type_symbol
_atom_type_description
_atom_type_scat_dispersion_real
_atom_type_scat_dispersion_imag
_atom_type_scat_source
C C 0.0033 0.0016 'International Tables Vol C Tables 4.2.6.8 and 6.1.1.4'
H H 0.0000 0.0000 'International Tables Vol C Tables 4.2.6.8 and 6.1.1.4'
N N 0.0061 0.0033 'International Tables Vol C Tables 4.2.6.8 and 6.1.1.4'
O O 0.0106 0.0060 'International Tables Vol C Tables 4.2.6.8 and 6.1.1.4'
P P 0.1023 0.0942 'International Tables Vol C Tables 4.2.6.8 and 6.1.1.4'
Cl Cl 0.1484 0.1585 'International Tables Vol C Tables 4.2.6.8 and 6.1.1.4'
Pd Pd -0.9988 1.0072 'International Tables Vol C Tables 4.2.6.8 and 6.1.1.4'

loop_
_geom_angle_atom_site_label_1
_geom_angle_atom_site_label_2
_geom_angle_atom_site_label_3
_geom_angle
O1' P1' C1' 104.6(4)
O1' P1' C7' 102.5(4)
C1' P1' C7' 103.8(4)
O1' P1' Pd1' 107.0(2)
C1' P1' Pd1' 114.4(3)
C7' P1' Pd1' 122.6(3)
O1 P1 C1 102.1(5)
O1 P1 C7 104.6(5)
C1 P1 C7 105.6(4)
O1 P1 Pd1 107.7(3)
C1 P1 Pd1 122.8(3)
C7 P1 Pd1 112.2(3)
C13 Pd1 N1 79.3(3)
C13 Pd1 P1 79.5(3)
N1 Pd1 P1 157.7(2)
C13 Pd1 Cl1 175.8(3)
N1 Pd1 Cl1 98.7(2)
P1 Pd1 Cl1 102.96(10)
C13' Pd1' N1' 78.9(3)
C13' Pd1' P1' 79.7(2)
N1' Pd1' P1' 158.5(2)
C13' Pd1' Cl1' 177.3(2)
N1' Pd1' Cl1' 98.5(2)
P1' Pd1' Cl1' 102.97(9)
C14 O1 P1 113.0(7)
C14' O1' P1' 113.1(6)
C25' O2' C28' 117.5(10)
C25 O2 C28 118.6(13)
C19 N1 C21 110.4(8)
C19 N1 Pd1 112.9(6)
C21 N1 Pd1 136.6(7)
C19' N1' C21' 108.5(7)
C19' N1' Pd1' 115.4(6)
C21' N1' Pd1' 135.5(6)
C19' N2' C22' 128.7(8)
C19' N2' C20' 108.1(8)
C22' N2' C20' 123.1(7)
C19 N2 C22 128.4(9)
C19 N2 C20 110.2(8)
C22 N2 C20 121.0(7)
C2' C1' C6' 120.9(9)
C2' C1' P1' 118.8(7)
C6' C1' P1' 120.3(9)
C6 C1 C2 118.9(11)
C6 C1 P1 123.2(10)
C2 C1 P1 117.8(7)
C1' C2' C3' 121.7(10)
C1' C2' H2'A 119.2
C3' C2' H2'A 119.2
C3 C2 C1 120.8(11)
C3 C2 H2A 119.6
C1 C2 H2A 119.6
C2' C3' C4' 118.5(12)
C2' C3' H3'A 120.7
C4' C3' H3'A 120.7
C4 C3 C2 117.9(15)
C4 C3 H3A 121.1
C2 C3 H3A 121.1
C5' C4' C3' 120.1(11)
C5' C4' H4'A 119.9
C3' C4' H4'A 119.9
C5 C4 C3 121.9(13)
C5 C4 H4A 119.1
C3 C4 H4A 119.1
C4' C5' C6' 122.8(13)
C4' C5' H5'A 118.6
C6' C5' H5'A 118.6
C4 C5 C6 120.7(13)
C4 C5 H5A 119.7
C6 C5 H5A 119.7
C1' C6' C5' 115.8(12)
C1' C6' H6'A 122.1
C5' C6' H6'A 122.1
C1 C6 C5 119.6(15)
C1 C6 H6A 120.2
C5 C6 H6A 120.2
C8' C7' C12' 118.2(10)
C8' C7' P1' 119.3(9)
C12' C7' P1' 122.2(9)
C12 C7 C8 120.4(10)
C12 C7 P1 122.0(10)
C8 C7 P1 117.6(7)
C7 C8 C9 119.6(11)
C7 C8 H8A 120.2
C9 C8 H8A 120.2
C7' C8' C9' 123.1(13)
C7' C8' H8'A 118.5
C9' C8' H8'A 118.5
C10' C9' C8' 116.7(14)
C10' C9' H9'A 121.6
C8' C9' H9'A 121.6
C10 C9 C8 119.9(14)
C10 C9 H9A 120.0
C8 C9 H9A 120.0
C11' C10' C9' 121.8(12)
C11' C10' H10A 119.1
C9' C10' H10A 119.1
C9 C10 C11 119.7(12)
C9 C10 H10B 120.2
C11 C10 H10B 120.2
C10' C11' C12' 119.6(14)
C10' C11' H11A 120.2
C12' C11' H11A 120.2
C10 C11 C12 121.3(13)
C10 C11 H11B 119.3
C12 C11 H11B 119.3
C7' C12' C11' 120.5(13)
C7' C12' H12A 119.7
C11' C12' H12A 119.7
C7 C12 C11 119.1(13)
C7 C12 H12B 120.4
C11 C12 H12B 120.4
C18 C13 C14 118.2(9)
C18 C13 Pd1 118.5(7)
C14 C13 Pd1 123.2(7)
C14' C13' C18' 117.2(8)
C14' C13' Pd1' 123.5(6)
C18' C13' Pd1' 119.2(6)
C15' C14' C13' 123.1(8)
C15' C14' O1' 120.8(8)
C13' C14' O1' 116.1(8)
C15 C14 C13 121.9(9)
C15 C14 O1 122.5(10)
C13 C14 O1 115.6(10)
C14 C15 C16 119.7(11)
C14 C15 H15A 120.1
C16 C15 H15A 120.1
C14' C15' C16' 119.0(9)
C14' C15' H15B 120.5
C16' C15' H15B 120.5
C15' C16' C17' 119.7(10)
C15' C16' H16A 120.2
C17' C16' H16A 120.2
C15 C16 C17 120.5(12)
C15 C16 H16B 119.8
C17 C16 H16B 119.8
C18' C17' C16' 119.9(9)
C18' C17' H17A 120.1
C16' C17' H17A 120.1
C18 C17 C16 118.8(10)
C18 C17 H17B 120.6
C16 C17 H17B 120.6
C17 C18 C13 120.9(9)
C17 C18 C19 127.8(9)
C13 C18 C19 111.3(9)
C17' C18' C13' 121.1(8)
C17' C18' C19' 129.5(8)
C13' C18' C19' 109.1(8)
N1 C19 N2 111.4(8)
N1 C19 C18 117.7(8)
N2 C19 C18 130.9(9)
N1' C19' N2' 115.1(8)
N1' C19' C18' 117.4(8)
N2' C19' C18' 127.5(9)
N2 C20 C21 102.7(7)
N2 C20 H20A 111.2
C21 C20 H20A 111.2
N2 C20 H20B 111.2
C21 C20 H20B 111.2
H20A C20 H20B 109.1
N2' C20' C21' 102.7(7)
N2' C20' H20C 111.2
C21' C20' H20C 111.2
N2' C20' H20D 111.2
C21' C20' H20D 111.2
H20C C20' H20D 109.1
N1' C21' C29' 109.9(7)
N1' C21' C20' 103.0(8)
C29' C21' C20' 114.3(9)
N1' C21' H21A 109.8
C29' C21' H21A 109.8
C20' C21' H21A 109.8
N1 C21 C29 110.3(7)
N1 C21 C20 103.6(8)
C29 C21 C20 113.2(8)
N1 C21 H21B 109.8
C29 C21 H21B 109.8
C20 C21 H21B 109.8
C27 C22 C23 118.9(9)
C27 C22 N2 119.4(9)
C23 C22 N2 121.5(8)
C27' C22' C23' 119.4(8)
C27' C22' N2' 121.0(8)
C23' C22' N2' 119.6(8)
C22 C23 C24 121.2(9)
C22 C23 H23A 119.4
C24 C23 H23A 119.4
C24' C23' C22' 119.8(8)
C24' C23' H23B 120.1
C22' C23' H23B 120.1
C23 C24 C25 118.5(9)
C23 C24 H24A 120.8
C25 C24 H24A 120.8
C23' C24' C25' 120.5(8)
C23' C24' H24B 119.8
C25' C24' H24B 119.8
O2' C25' C26' 125.8(10)
O2' C25' C24' 115.1(8)
C26' C25' C24' 119.1(9)
O2 C25 C26 117.0(11)
O2 C25 C24 123.6(10)
C26 C25 C24 119.3(10)
C27 C26 C25 120.3(10)
C27 C26 H26A 119.9
C25 C26 H26A 119.9
C27' C26' C25' 118.7(9)
C27' C26' H26B 120.6
C25' C26' H26B 120.6
C26' C27' C22' 122.4(8)
C26' C27' H27A 118.8
C22' C27' H27A 118.8
C26 C27 C22 121.7(10)
C26 C27 H27B 119.1
C22 C27 H27B 119.1
O2' C28' H28A 109.5
O2' C28' H28B 109.5
H28A C28' H28B 109.5
O2' C28' H28C 109.5
H28A C28' H28C 109.5
H28B C28' H28C 109.5
O2 C28 H28D 109.5
O2 C28 H28E 109.5
H28D C28 H28E 109.5
O2 C28 H28F 109.5
H28D C28 H28F 109.5
H28E C28 H28F 109.5
C21 C29 C30 115.1(8)
C21 C29 H29A 108.5
C30 C29 H29A 108.5
C21 C29 H29B 108.5
C30 C29 H29B 108.5
H29A C29 H29B 107.5
C30' C29' C21' 112.4(8)
C30' C29' H29C 109.1
C21' C29' H29C 109.1
C30' C29' H29D 109.1
C21' C29' H29D 109.1
H29C C29' H29D 107.9
C31 C30 C35 117.5(9)
C31 C30 C29 120.6(9)
C35 C30 C29 121.9(9)
C31' C30' C35' 116.0(14)
C31' C30' C29' 123.8(12)
C35' C30' C29' 120.1(11)
C30' C31' C32' 122.6(16)
C30' C31' H31A 118.7
C32' C31' H31A 118.7
C30 C31 C32 122.7(10)
C30 C31 H31B 118.7
C32 C31 H31B 118.7
C33' C32' C31' 118.8(16)
C33' C32' H32A 120.6
C31' C32' H32A 120.6
C33 C32 C31 117.5(10)
C33 C32 H32B 121.2
C31 C32 H32B 121.2
C34' C33' C32' 117.8(16)
C34' C33' H33A 121.1
C32' C33' H33A 121.1
C34 C33 C32 120.3(11)
C34 C33 H33B 119.9
C32 C33 H33B 119.9
C33 C34 C35 123.5(12)
C33 C34 H34A 118.2
C35 C34 H34A 118.2
C33' C34' C35' 122.7(16)
C33' C34' H34B 118.6
C35' C34' H34B 118.6
C34 C35 C30 118.3(10)
C34 C35 H35A 120.9
C30 C35 H35A 120.9
C34' C35' C30' 121.5(14)
C34' C35' H35B 119.3
C30' C35' H35B 119.3

loop_
_geom_bond_atom_site_label_1
_geom_bond_atom_site_label_2
_geom_bond_distance
Cl1' Pd1' 2.385(3)
Cl1 Pd1 2.389(3)
P1' O1' 1.636(7)
P1' C1' 1.814(9)
P1' C7' 1.822(10)
P1' Pd1' 2.207(2)
P1 O1 1.638(8)
P1 C1 1.809(10)
P1 C7 1.830(10)
P1 Pd1 2.202(2)
Pd1 C13 1.976(10)
Pd1 N1 2.086(8)
Pd1' C13' 1.948(9)
Pd1' N1' 2.073(8)
O1 C14 1.415(11)
O1' C14' 1.401(11)
O2' C25' 1.367(12)
O2' C28' 1.429(16)
O2 C25 1.352(13)
O2 C28 1.409(19)
N1 C19 1.349(13)
N1 C21 1.461(11)
N1' C19' 1.288(12)
N1' C21' 1.487(12)
N2' C19' 1.342(11)
N2' C22' 1.428(12)
N2' C20' 1.469(13)
N2 C19 1.364(12)
N2 C22 1.421(12)
N2 C20 1.463(13)
C1' C2' 1.366(14)
C1' C6' 1.417(14)
C1 C6 1.367(15)
C1 C2 1.411(17)
C2' C3' 1.386(13)
C2' H2'A 0.9300
C2 C3 1.396(16)
C2 H2A 0.9300
C3' C4' 1.394(19)
C3' H3'A 0.9300
C3 C4 1.39(2)
C3 H3A 0.9300
C4' C5' 1.35(2)
C4' H4'A 0.9300
C4 C5 1.32(2)
C4 H4A 0.9300
C5' C6' 1.417(18)
C5' H5'A 0.9300
C5 C6 1.42(2)
C5 H5A 0.9300
C6' H6'A 0.9300
C6 H6A 0.9300
C7' C8' 1.356(16)
C7' C12' 1.375(16)
C7 C12 1.385(15)
C7 C8 1.397(16)
C8 C9 1.416(15)
C8 H8A 0.9300
C8' C9' 1.401(17)
C8' H8'A 0.9300
C9' C10' 1.38(2)
C9' H9'A 0.9300
C9 C10 1.38(2)
C9 H9A 0.9300
C10' C11' 1.35(2)
C10' H10A 0.9300
C10 C11 1.39(2)
C10 H10B 0.9300
C11' C12' 1.398(18)
C11' H11A 0.9300
C11 C12 1.395(19)
C11 H11B 0.9300
C12' H12A 0.9300
C12 H12B 0.9300
C13 C18 1.392(13)
C13 C14 1.401(14)
C13' C14' 1.394(12)
C13' C18' 1.418(11)
C14' C15' 1.372(14)
C14 C15 1.341(17)
C15 C16 1.389(18)
C15 H15A 0.9300
C15' C16' 1.405(14)
C15' H15B 0.9300
C16' C17' 1.412(15)
C16' H16A 0.9300
C16 C17 1.398(17)
C16 H16B 0.9300
C17' C18' 1.377(14)
C17' H17A 0.9300
C17 C18 1.381(16)
C17 H17B 0.9300
C18 C19 1.454(14)
C18' C19' 1.492(12)
C20 C21 1.556(14)
C20 H20A 0.9700
C20 H20B 0.9700
C20' C21' 1.529(14)
C20' H20C 0.9700
C20' H20D 0.9700
C21' C29' 1.512(14)
C21' H21A 0.9800
C21 C29 1.493(14)
C21 H21B 0.9800
C22 C27 1.372(13)
C22 C23 1.381(13)
C22' C27' 1.383(12)
C22' C23' 1.393(12)
C23 C24 1.387(14)
C23 H23A 0.9300
C23' C24' 1.369(14)
C23' H23B 0.9300
C24 C25 1.417(17)
C24 H24A 0.9300
C24' C25' 1.421(14)
C24' H24B 0.9300
C25' C26' 1.404(13)
C25 C26 1.381(17)
C26 C27 1.364(16)
C26 H26A 0.9300
C26' C27' 1.367(14)
C26' H26B 0.9300
C27' H27A 0.9300
C27 H27B 0.9300
C28' H28A 0.9600
C28' H28B 0.9600
C28' H28C 0.9600
C28 H28D 0.9600
C28 H28E 0.9600
C28 H28F 0.9600
C29 C30 1.533(12)
C29 H29A 0.9700
C29 H29B 0.9700
C29' C30' 1.503(16)
C29' H29C 0.9700
C29' H29D 0.9700
C30 C31 1.378(14)
C30 C35 1.419(16)
C30' C31' 1.343(18)
C30' C35' 1.395(17)
C31' C32' 1.42(2)
C31' H31A 0.9300
C31 C32 1.394(16)
C31 H31B 0.9300
C32' C33' 1.38(3)
C32' H32A 0.9300
C32 C33 1.374(18)
C32 H32B 0.9300
C33' C34' 1.34(3)
C33' H33A 0.9300
C33 C34 1.346(17)
C33 H33B 0.9300
C34 C35 1.355(18)
C34 H34A 0.9300
C34' C35' 1.35(2)
C34' H34B 0.9300
C35 H35A 0.9300
C35' H35B 0.9300

loop_
_geom_torsion_atom_site_label_1
_geom_torsion_atom_site_label_2
_geom_torsion_atom_site_label_3
_geom_torsion_atom_site_label_4
_geom_torsion
O1 P1 Pd1 C13 8.4(4)
C1 P1 Pd1 C13 126.3(5)
C7 P1 Pd1 C13 -106.2(5)
O1 P1 Pd1 N1 25.8(7)
C1 P1 Pd1 N1 143.7(7)
C7 P1 Pd1 N1 -88.8(7)
O1 P1 Pd1 Cl1 -168.1(4)
C1 P1 Pd1 Cl1 -50.2(4)
C7 P1 Pd1 Cl1 77.3(4)
O1' P1' Pd1' C13' -6.7(4)
C1' P1' Pd1' C13' 108.6(4)
C7' P1' Pd1' C13' -124.4(5)
O1' P1' Pd1' N1' -12.2(7)
C1' P1' Pd1' N1' 103.1(7)
C7' P1' Pd1' N1' -129.9(7)
O1' P1' Pd1' Cl1' 173.0(3)
C1' P1' Pd1' Cl1' -71.7(3)
C7' P1' Pd1' Cl1' 55.3(4)
C1 P1 O1 C14 -141.1(7)
C7 P1 O1 C14 108.9(8)
Pd1 P1 O1 C14 -10.6(8)
C1' P1' O1' C14' -114.1(6)
C7' P1' O1' C14' 137.8(6)
Pd1' P1' O1' C14' 7.6(6)
C13 Pd1 N1 C19 1.0(6)
P1 Pd1 N1 C19 -16.4(11)
Cl1 Pd1 N1 C19 177.2(6)
C13 Pd1 N1 C21 177.9(9)
P1 Pd1 N1 C21 160.5(6)
Cl1 Pd1 N1 C21 -5.9(9)
C13' Pd1' N1' C19' -2.6(7)
P1' Pd1' N1' C19' 2.9(12)
Cl1' Pd1' N1' C19' 177.8(6)
C13' Pd1' N1' C21' -172.4(9)
P1' Pd1' N1' C21' -166.9(6)
Cl1' Pd1' N1' C21' 8.0(9)
O1' P1' C1' C2' 171.9(6)
C7' P1' C1' C2' -81.0(8)
Pd1' P1' C1' C2' 55.2(7)
O1' P1' C1' C6' -9.0(8)
C7' P1' C1' C6' 98.1(8)
Pd1' P1' C1' C6' -125.7(7)
O1 P1 C1 C6 -52.6(12)
C7 P1 C1 C6 56.6(12)
Pd1 P1 C1 C6 -173.1(10)
O1 P1 C1 C2 128.5(10)
C7 P1 C1 C2 -122.4(10)
Pd1 P1 C1 C2 7.9(11)
C6' C1' C2' C3' 0.7(14)
P1' C1' C2' C3' 179.8(7)
C6 C1 C2 C3 2(2)
P1 C1 C2 C3 -178.9(11)
C1' C2' C3' C4' -2.7(15)
C1 C2 C3 C4 -1(2)
C2' C3' C4' C5' 4.8(18)
C2 C3 C4 C5 -3(3)
C3' C4' C5' C6' -5(2)
C3 C4 C5 C6 6(3)
C2' C1' C6' C5' -0.5(15)
P1' C1' C6' C5' -179.7(9)
C4' C5' C6' C1' 2.7(19)
C2 C1 C6 C5 1(2)
P1 C1 C6 C5 -178.0(12)
C4 C5 C6 C1 -5(3)
O1' P1' C7' C8' -174.8(8)
C1' P1' C7' C8' 76.5(9)
Pd1' P1' C7' C8' -55.1(9)
O1' P1' C7' C12' 11.5(10)
C1' P1' C7' C12' -97.2(10)
Pd1' P1' C7' C12' 131.3(8)
O1 P1 C7 C12 23.4(11)
C1 P1 C7 C12 -83.9(11)
Pd1 P1 C7 C12 139.9(9)
O1 P1 C7 C8 -154.5(8)
C1 P1 C7 C8 98.1(9)
Pd1 P1 C7 C8 -38.1(9)
C12 C7 C8 C9 0.1(17)
P1 C7 C8 C9 178.1(9)
C12' C7' C8' C9' 0.5(18)
P1' C7' C8' C9' -173.4(11)
C7' C8' C9' C10' -2(2)
C7 C8 C9 C10 0(2)
C8' C9' C10' C11' 3(2)
C8 C9 C10 C11 0(2)
C9' C10' C11' C12' -3(3)
C9 C10 C11 C12 -1(3)
C8' C7' C12' C11' -0.5(19)
P1' C7' C12' C11' 173.2(11)
C10' C11' C12' C7' 2(2)
C8 C7 C12 C11 -1.2(19)
P1 C7 C12 C11 -179.1(11)
C10 C11 C12 C7 2(2)
N1 Pd1 C13 C18 1.6(7)
P1 Pd1 C13 C18 175.0(7)
Cl1 Pd1 C13 C18 -60(4)
N1 Pd1 C13 C14 -179.5(8)
P1 Pd1 C13 C14 -6.1(8)
Cl1 Pd1 C13 C14 119(3)
N1' Pd1' C13' C14' -176.2(7)
P1' Pd1' C13' C14' 5.9(6)
Cl1' Pd1' C13' C14' -168(5)
N1' Pd1' C13' C18' 1.2(6)
P1' Pd1' C13' C18' -176.7(7)
Cl1' Pd1' C13' C18' 10(6)
C18' C13' C14' C15' -1.8(12)
Pd1' C13' C14' C15' 175.6(7)
C18' C13' C14' O1' 179.8(7)
Pd1' C13' C14' O1' -2.7(11)
P1' O1' C14' C15' 177.7(7)
P1' O1' C14' C13' -4.0(10)
C18 C13 C14 C15 1.1(16)
Pd1 C13 C14 C15 -177.8(10)
C18 C13 C14 O1 180.0(8)
Pd1 C13 C14 O1 1.1(13)
P1 O1 C14 C15 -174.2(10)
P1 O1 C14 C13 6.9(12)
C13 C14 C15 C16 0(2)
O1 C14 C15 C16 -179.2(13)
C13' C14' C15' C16' -0.4(14)
O1' C14' C15' C16' 177.9(9)
C14' C15' C16' C17' 1.6(15)
C14 C15 C16 C17 0(2)
C15' C16' C17' C18' -0.7(16)
C15 C16 C17 C18 -1(2)
C16 C17 C18 C13 1.6(18)
C16 C17 C18 C19 -177.3(11)
C14 C13 C18 C17 -1.7(15)
Pd1 C13 C18 C17 177.3(9)
C14 C13 C18 C19 177.4(8)
Pd1 C13 C18 C19 -3.7(10)
C16' C17' C18' C13' -1.6(14)
C16' C17' C18' C19' -175.3(9)
C14' C13' C18' C17' 2.8(12)
Pd1' C13' C18' C17' -174.7(7)
C14' C13' C18' C19' 177.6(7)
Pd1' C13' C18' C19' 0.1(9)
C21 N1 C19 N2 -1.1(10)
Pd1 N1 C19 N2 176.6(6)
C21 N1 C19 C18 178.9(8)
Pd1 N1 C19 C18 -3.4(10)
C22 N2 C19 N1 179.1(9)
C20 N2 C19 N1 -7.5(11)
C22 N2 C19 C18 -0.9(17)
C20 N2 C19 C18 172.5(10)
C17 C18 C19 N1 -176.5(10)
C13 C18 C19 N1 4.6(11)
C17 C18 C19 N2 3.5(17)
C13 C18 C19 N2 -175.4(9)
C21' N1' C19' N2' -6.1(11)
Pd1' N1' C19' N2' -178.6(6)
C21' N1' C19' C18' 175.9(7)
Pd1' N1' C19' C18' 3.5(10)
C22' N2' C19' N1' 171.9(9)
C20' N2' C19' N1' -4.7(11)
C22' N2' C19' C18' -10.4(15)
C20' N2' C19' C18' 173.0(9)
C17' C18' C19' N1' 171.9(9)
C13' C18' C19' N1' -2.4(11)
C17' C18' C19' N2' -5.8(16)
C13' C18' C19' N2' 180.0(8)
C19 N2 C20 C21 12.0(11)
C22 N2 C20 C21 -174.0(8)
C19' N2' C20' C21' 12.7(10)
C22' N2' C20' C21' -164.1(8)
C19' N1' C21' C29' -108.6(9)
Pd1' N1' C21' C29' 61.7(11)
C19' N1' C21' C20' 13.6(10)
Pd1' N1' C21' C20' -176.2(7)
N2' C20' C21' N1' -15.2(10)
N2' C20' C21' C29' 103.9(9)
C19 N1 C21 C29 -113.1(9)
Pd1 N1 C21 C29 69.9(12)
C19 N1 C21 C20 8.4(10)
Pd1 N1 C21 C20 -168.6(7)
N2 C20 C21 N1 -11.8(10)
N2 C20 C21 C29 107.6(10)
C19 N2 C22 C27 -91.5(13)
C20 N2 C22 C27 95.7(12)
C19 N2 C22 C23 93.5(12)
C20 N2 C22 C23 -79.3(13)
C19' N2' C22' C27' -64.7(14)
C20' N2' C22' C27' 111.4(11)
C19' N2' C22' C23' 114.0(11)
C20' N2' C22' C23' -69.9(13)
C27 C22 C23 C24 0.1(15)
N2 C22 C23 C24 175.1(9)
C27' C22' C23' C24' -1.8(15)
N2' C22' C23' C24' 179.4(10)
C22 C23 C24 C25 2.4(15)
C22' C23' C24' C25' 3.4(17)
C28' O2' C25' C26' 3.2(18)
C28' O2' C25' C24' -178.6(12)
C23' C24' C25' O2' 178.0(11)
C23' C24' C25' C26' -3.7(16)
C28 O2 C25 C26 -176.8(12)
C28 O2 C25 C24 -0.8(18)
C23 C24 C25 O2 179.5(11)
C23 C24 C25 C26 -4.7(15)
O2 C25 C26 C27 -179.4(11)
C24 C25 C26 C27 4.5(17)
O2' C25' C26' C27' -179.5(11)
C24' C25' C26' C27' 2.3(16)
C25' C26' C27' C22' -0.8(17)
C23' C22' C27' C26' 0.5(15)
N2' C22' C27' C26' 179.3(10)
C25 C26 C27 C22 -2.0(17)
C23 C22 C27 C26 -0.4(16)
N2 C22 C27 C26 -175.5(10)
N1 C21 C29 C30 179.9(8)
C20 C21 C29 C30 64.3(12)
N1' C21' C29' C30' -172.9(9)
C20' C21' C29' C30' 71.9(12)
C21 C29 C30 C31 -126.6(11)
C21 C29 C30 C35 53.6(14)
C21' C29' C30' C31' -107.4(16)
C21' C29' C30' C35' 72.6(16)
C35' C30' C31' C32' -3(3)
C29' C30' C31' C32' 177.4(17)
C35 C30 C31 C32 3.8(17)
C29 C30 C31 C32 -176.0(11)
C30' C31' C32' C33' -2(4)
C30 C31 C32 C33 -2(2)
C31' C32' C33' C34' 8(4)
C31 C32 C33 C34 -2(2)
C32 C33 C34 C35 3(2)
C32' C33' C34' C35' -9(4)
C33 C34 C35 C30 -1(2)
C31 C30 C35 C34 -2.4(17)
C29 C30 C35 C34 177.4(11)
C33' C34' C35' C30' 5(4)
C31' C30' C35' C34' 1(3)
C29' C30' C35' C34' -178.5(18)
